data_4129554
loop_
_publ_author_name
'Ichikawa, Jun-ichi'
'Hoshino, Norihisa'
'Takeda, Takashi'
'Akutagawa, Tomoyuki'

_publ_section_title
;
 Collective In-Plane Molecular Rotator Based on Dibromoiodomesitylene
 \p-Stacks.
;
_journal_issue 40
_journal_name_full 'Journal of the American Chemical Society'
_journal_page_first 13155
_journal_page_last 13160
_journal_paper_doi 10.1021/jacs.5b08215
_journal_volume 137
_journal_year 2015
_chemical_formula_moiety 'C9 H10 I2'
_chemical_formula_sum 'C9 H10 I2'
_chemical_formula_weight 371.99
_space_group_crystal_system monoclinic
_space_group_IT_number 14
_space_group_name_Hall '-P 2ybc'
_space_group_name_H-M_alt 'P 1 21/c 1'
_atom_sites_solution_hydrogens geom
_atom_sites_solution_primary direct
_atom_sites_solution_secondary difmap
_cell_angle_alpha 90.0000
_cell_angle_beta 103.5910
_cell_angle_gamma 90.0000
_cell_formula_units_Z 4
_cell_length_a 8.4062
_cell_length_b 6.9907
_cell_length_c 18.0839
_cell_measurement_reflns_used 977
_cell_measurement_temperature 100
_cell_measurement_theta_max 60.55
_cell_measurement_theta_min 5.03
_cell_volume 1032.946
_computing_cell_refinement 'RAPID AUTO'
_computing_data_collection 'RAPID AUTO (Rigaku, ????)'
_computing_data_reduction 'RAPID AUTO'
_computing_molecular_graphics 'CrystalStructure 4.1'
_computing_publication_material 'CrystalStructure 4.1 (Rigaku, 2014)'
_computing_structure_refinement 'SHELXL97 (Sheldrick, 2008)'
_computing_structure_solution 'Il Milione (Burla, et al., 2007)'
_diffrn_ambient_temperature 100
_diffrn_detector_area_resol_mean 10.000
_diffrn_measured_fraction_theta_full 0.985
_diffrn_measured_fraction_theta_max 0.986
_diffrn_measurement_device_type 'Rigaku R-AXIS RAPID'
_diffrn_measurement_method \w
_diffrn_radiation_type 'Cu K\a'
_diffrn_radiation_wavelength 1.54187
_diffrn_reflns_av_R_equivalents 0.1126
_diffrn_reflns_Laue_measured_fraction_full 0.000
_diffrn_reflns_Laue_measured_fraction_max 0.000
_diffrn_reflns_limit_h_max 10
_diffrn_reflns_limit_h_min -9
_diffrn_reflns_limit_k_max 8
_diffrn_reflns_limit_k_min -8
_diffrn_reflns_limit_l_max 19
_diffrn_reflns_limit_l_min -21
_diffrn_reflns_number 6895
_diffrn_reflns_point_group_measured_fraction_full 0.000
_diffrn_reflns_point_group_measured_fraction_max 0.000
_diffrn_reflns_theta_full 68.130
_diffrn_reflns_theta_max 68.130
_diffrn_reflns_theta_min 5.032
_diffrn_standards_number 0
_exptl_absorpt_coefficient_mu 47.316
_exptl_absorpt_correction_T_max 0.094
_exptl_absorpt_correction_T_min 0.040
_exptl_absorpt_correction_type numerical
_exptl_absorpt_process_details 'NUMABS (Rigaku, 1999)'
_exptl_crystal_colour colorless
_exptl_crystal_density_diffrn 2.392
_exptl_crystal_density_method 'not measured'
_exptl_crystal_description needle
_exptl_crystal_F_000 680.00
_exptl_crystal_size_max 0.150
_exptl_crystal_size_mid 0.100
_exptl_crystal_size_min 0.050
_refine_diff_density_max 1.96
_refine_diff_density_min -3.51
_refine_ls_extinction_method none
_refine_ls_goodness_of_fit_ref 1.129
_refine_ls_hydrogen_treatment constr
_refine_ls_number_parameters 103
_refine_ls_number_reflns 1860
_refine_ls_number_restraints 3
_refine_ls_R_factor_all 0.0701
_refine_ls_R_factor_gt 0.0593
_refine_ls_shift/su_max 0.001
_refine_ls_structure_factor_coef Fsqd
_refine_ls_weighting_details 'w = 1/[\s^2^(Fo^2^)+(0.0778P)^2^+0.0000P] where P=(Fo^2^+2Fc^2^)/3'
_refine_ls_weighting_scheme calc
_refine_ls_wR_factor_gt 0.1415
_refine_ls_wR_factor_ref 0.1790
_reflns_number_gt 1478
_reflns_number_total 1860
_reflns_threshold_expression F^2^>2.0\s(F^2^)
_cod_data_source_file ja5b08215_si_002.cif
_cod_data_source_block 140416_DIM
_cod_original_cell_volume 1032.9506
_cod_database_code 4129554

loop_
_symmetry_equiv_pos_site_id
_space_group_symop_operation_xyz
1 +X,+Y,+Z
2 -X,1/2+Y,1/2-Z
3 -X,-Y,-Z
4 +X,1/2-Y,1/2+Z

loop_
_atom_site_label
_atom_site_type_symbol
_atom_site_fract_x
_atom_site_fract_y
_atom_site_fract_z
_atom_site_U_iso_or_equiv
_atom_site_adp_type
_atom_site_occupancy
_atom_site_site_symmetry_multiplicity
_atom_site_calc_flag
_atom_site_refinement_flags
I1 I 0.34041(7) 0.56258(7) 0.39979(3) 0.0287(3) Uani 1 4 d .
I2 I 0.30846(8) 0.56671(8) 0.06014(3) 0.0326(3) Uani 1 4 d .
C1 C 0.2493(10) 0.4449(10) 0.1571(5) 0.0190(19) Uani 1 4 d .
C2 C 0.2572(9) 0.4437(11) 0.2895(5) 0.0206(19) Uani 1 4 d .
C3 C 0.2908(9) 0.5367(11) 0.2263(5) 0.022(2) Uani 1 4 d .
C4 C 0.1379(9) 0.1780(12) 0.2123(5) 0.0217(17) Uani 1 4 d .
C5 C 0.1729(9) 0.2630(12) 0.1484(4) 0.0190(17) Uani 1 4 d .
C6 C 0.1509(11) 0.1566(12) 0.3527(5) 0.031(2) Uani 1 4 d .
C7 C 0.3746(11) 0.7318(12) 0.2365(5) 0.030(2) Uani 1 4 d .
C8 C 0.1844(9) 0.2626(14) 0.2846(5) 0.026(2) Uani 1 4 d .
C9 C 0.1277(11) 0.1610(13) 0.0731(5) 0.030(2) Uani 1 4 d .
H4 H 0.08095 0.05955 0.2069 0.0260 Uiso 1 4 calc R
H6A H 0.07351 0.23032 0.37427 0.0371 Uiso 1 4 calc R
H6B H 0.25347 0.14024 0.39121 0.0371 Uiso 1 4 calc R
H6C H 0.10394 0.0308 0.33644 0.0371 Uiso 1 4 calc R
H7A H 0.34674 0.79893 0.27928 0.0361 Uiso 1 4 calc R
H7B H 0.33753 0.80725 0.18994 0.0361 Uiso 1 4 calc R
H7C H 0.49348 0.71432 0.24667 0.0361 Uiso 1 4 calc R
H9A H 0.05079 0.23971 0.0364 0.0364 Uiso 1 4 calc R
H9B H 0.07631 0.03819 0.07955 0.0364 Uiso 1 4 calc R
H9C H 0.22648 0.13855 0.05446 0.0364 Uiso 1 4 calc R

loop_
_atom_site_aniso_label
_atom_site_aniso_U_11
_atom_site_aniso_U_22
_atom_site_aniso_U_33
_atom_site_aniso_U_12
_atom_site_aniso_U_13
_atom_site_aniso_U_23
I1 0.0340(5) 0.0390(5) 0.0150(5) -0.0020(2) 0.0092(3) -0.0079(2)
I2 0.0452(5) 0.0394(5) 0.0182(5) -0.0012(2) 0.0180(4) 0.0066(2)
C1 0.023(4) 0.024(4) 0.013(5) 0.008(3) 0.012(4) 0.006(3)
C2 0.018(4) 0.034(5) 0.011(4) 0.002(3) 0.007(3) -0.009(3)
C3 0.017(4) 0.016(4) 0.039(6) -0.005(3) 0.019(4) -0.008(4)
C4 0.018(4) 0.029(4) 0.020(5) -0.005(3) 0.010(3) -0.000(4)
C5 0.019(4) 0.031(4) 0.004(4) -0.001(3) -0.004(3) -0.000(3)
C6 0.042(5) 0.031(5) 0.026(5) -0.012(4) 0.022(4) 0.000(4)
C7 0.037(5) 0.018(4) 0.040(6) -0.010(4) 0.021(4) -0.002(4)
C8 0.029(5) 0.028(5) 0.027(5) -0.002(3) 0.019(4) 0.005(4)
C9 0.036(5) 0.038(5) 0.020(5) 0.000(4) 0.011(4) 0.002(4)

loop_
_atom_type_symbol
_atom_type_description
_atom_type_scat_dispersion_real
_atom_type_scat_dispersion_imag
_atom_type_scat_source
C C 0.0181 0.0091
;
International Tables for Crystallography
(Vol. C, Tables 4.2.6.8 and 6.1.1.4)
;
H H 0.0000 0.0000
;
International Tables for Crystallography
(Vol. C, Table 6.1.1.4)
;
I I -0.3257 6.8362
;
International Tables for Crystallography
(Vol. C, Tables 4.2.6.8 and 6.1.1.4)
;

loop_
_geom_angle_atom_site_label_1
_geom_angle_atom_site_label_2
_geom_angle_atom_site_label_3
_geom_angle
_geom_angle_publ_flag
I2 C1 C3 120.6(6) yes
I2 C1 C5 117.3(6) yes
C3 C1 C5 122.1(8) yes
I1 C2 C3 120.0(5) yes
I1 C2 C8 117.2(6) yes
C3 C2 C8 122.5(8) yes
C1 C3 C2 118.0(7) yes
C1 C3 C7 122.4(8) yes
C2 C3 C7 119.5(7) yes
C5 C4 C8 121.8(8) yes
C1 C5 C4 118.0(7) yes
C1 C5 C9 122.6(7) yes
C4 C5 C9 119.4(7) yes
C2 C8 C4 117.5(8) yes
C2 C8 C6 123.5(8) yes
C4 C8 C6 119.0(8) yes
C5 C4 H4 119.112 no
C8 C4 H4 119.090 no
C8 C6 H6A 109.467 no
C8 C6 H6B 109.469 no
C8 C6 H6C 109.470 no
H6A C6 H6B 109.475 no
H6A C6 H6C 109.468 no
H6B C6 H6C 109.479 no
C3 C7 H7A 109.470 no
C3 C7 H7B 109.475 no
C3 C7 H7C 109.471 no
H7A C7 H7B 109.466 no
H7A C7 H7C 109.469 no
H7B C7 H7C 109.476 no
C5 C9 H9A 109.461 no
C5 C9 H9B 109.468 no
C5 C9 H9C 109.467 no
H9A C9 H9B 109.468 no
H9A C9 H9C 109.488 no
H9B C9 H9C 109.475 no

loop_
_geom_bond_atom_site_label_1
_geom_bond_atom_site_label_2
_geom_bond_distance
_geom_bond_publ_flag
I1 C2 2.121(8) yes
I2 C1 2.111(9) yes
C1 C3 1.377(12) yes
C1 C5 1.416(11) yes
C2 C3 1.400(13) yes
C2 C8 1.400(12) yes
C3 C7 1.526(12) yes
C4 C5 1.392(12) yes
C4 C8 1.404(12) yes
C5 C9 1.504(11) yes
C6 C8 1.519(13) yes
C4 H4 0.950 no
C6 H6A 0.980 no
C6 H6B 0.980 no
C6 H6C 0.980 no
C7 H7A 0.980 no
C7 H7B 0.980 no
C7 H7C 0.980 no
C9 H9A 0.980 no
C9 H9B 0.980 no
C9 H9C 0.980 no

loop_
_geom_contact_atom_site_label_1
_geom_contact_atom_site_label_2
_geom_contact_distance
_geom_contact_publ_flag
_geom_contact_site_symmetry_2
I1 C6 3.268(9) no .
I1 C7 3.256(10) no .
I2 C7 3.313(9) no .
I2 C9 3.252(9) no .
C1 C8 2.799(13) no .
C2 C5 2.786(11) no .
C3 C4 2.802(11) no .
C2 C7 3.561(13) no 2_645
C3 C7 3.467(12) no 2_645
C7 C2 3.561(13) no 2_655
C7 C3 3.467(12) no 2_655
I1 H6A 3.1867 no .
I1 H6B 3.0368 no .
I1 H7A 2.7453 no .
I1 H7C 3.4818 no .
I2 H7B 2.8509 no .
I2 H7C 3.5209 no .
I2 H9A 3.1088 no .
I2 H9C 3.0678 no .
C1 H4 3.2664 no .
C1 H7A 3.2908 no .
C1 H7B 2.6672 no .
C1 H7C 2.9702 no .
C1 H9A 2.8096 no .
C1 H9B 3.3474 no .
C1 H9C 2.8105 no .
C2 H4 3.2555 no .
C2 H6A 2.8404 no .
C2 H6B 2.8121 no .
C2 H6C 3.3500 no .
C2 H7A 2.6143 no .
C2 H7B 3.2760 no .
C2 H7C 2.9750 no .
C4 H6A 3.1224 no .
C4 H6B 3.1628 no .
C4 H6C 2.5457 no .
C4 H9A 3.1220 no .
C4 H9B 2.5305 no .
C4 H9C 3.1271 no .
C6 H4 2.6507 no .
C9 H4 2.6372 no .
H4 H6A 3.2679 no .
H4 H6B 3.3554 no .
H4 H6C 2.3136 no .
H4 H9A 3.2848 no .
H4 H9B 2.2990 no .
H4 H9C 3.3145 no .
I1 H9C 3.5786 no 2_655
I1 H9C 3.4607 no 4_555
I2 H6B 3.3129 no 4_554
I2 H9A 3.3943 no 3_565
C1 H6A 3.3086 no 2_555
C1 H6C 3.0591 no 2_555
C1 H7A 3.4723 no 2_645
C1 H7C 2.9208 no 2_645
C2 H4 2.9707 no 2_555
C2 H6C 3.3949 no 2_555
C2 H7B 3.4729 no 2_645
C2 H7C 2.8352 no 2_645
C3 H6A 3.4497 no 2_555
C3 H6C 3.2448 no 2_555
C3 H7A 3.4936 no 2_645
C3 H7B 3.5222 no 2_645
C3 H7C 2.8620 no 2_645
C4 H6C 3.1858 no 2_555
C4 H7A 3.2516 no 1_545
C4 H7B 3.1651 no 1_545
C4 H7C 3.0228 no 2_645
C5 H6C 3.0489 no 2_555
C5 H7B 3.4847 no 1_545
C5 H7C 3.0136 no 2_645
C6 H4 3.4506 no 2_555
C6 H7A 3.4280 no 1_545
C7 H4 3.3183 no 1_565
C7 H7C 3.5417 no 2_655
C8 H4 3.0773 no 2_555
C8 H6C 3.4189 no 2_555
C8 H7A 3.5269 no 1_545
C8 H7C 2.9131 no 2_645
C9 H6A 3.5984 no 4_554
C9 H7B 3.4550 no 1_545
C9 H9A 3.5531 no 3_555
C9 H9B 3.2060 no 3_555
H4 C2 2.9707 no 2_545
H4 C6 3.4506 no 2_545
H4 C7 3.3183 no 1_545
H4 C8 3.0773 no 2_545
H4 H6A 2.8709 no 2_545
H4 H7A 2.9411 no 1_545
H4 H7B 2.8580 no 1_545
H6A C1 3.3086 no 2_545
H6A C3 3.4497 no 2_545
H6A C9 3.5984 no 4_555
H6A H4 2.8709 no 2_555
H6A H7B 3.4192 no 2_545
H6A H9A 2.9900 no 4_555
H6A H9B 2.7221 no 2_555
H6A H9C 3.3381 no 4_555
H6B I2 3.3129 no 4_555
H6B H7A 3.3393 no 1_545
H6B H9A 3.5501 no 4_555
H6B H9C 3.3872 no 4_555
H6C C1 3.0591 no 2_545
H6C C2 3.3949 no 2_545
H6C C3 3.2448 no 2_545
H6C C4 3.1858 no 2_545
H6C C5 3.0489 no 2_545
H6C C8 3.4189 no 2_545
H6C H7A 2.9754 no 1_545
H6C H9A 3.5393 no 2_545
H7A C1 3.4723 no 2_655
H7A C3 3.4936 no 2_655
H7A C4 3.2516 no 1_565
H7A C6 3.4280 no 1_565
H7A C8 3.5269 no 1_565
H7A H4 2.9411 no 1_565
H7A H6B 3.3393 no 1_565
H7A H6C 2.9754 no 1_565
H7A H7C 3.2792 no 2_655
H7B C2 3.4729 no 2_655
H7B C3 3.5222 no 2_655
H7B C4 3.1651 no 1_565
H7B C5 3.4847 no 1_565
H7B C9 3.4550 no 1_565
H7B H4 2.8580 no 1_565
H7B H6A 3.4192 no 2_555
H7B H7C 3.2657 no 2_655
H7B H9B 3.0583 no 1_565
H7B H9C 3.3411 no 1_565
H7C C1 2.9208 no 2_655
H7C C2 2.8352 no 2_655
H7C C3 2.8620 no 2_655
H7C C4 3.0228 no 2_655
H7C C5 3.0136 no 2_655
H7C C7 3.5417 no 2_645
H7C C8 2.9131 no 2_655
H7C H7A 3.2792 no 2_645
H7C H7B 3.2657 no 2_645
H7C H7C 3.4983 no 2_645
H7C H7C 3.4983 no 2_655
H9A I2 3.3943 no 3_565
H9A C9 3.5531 no 3_555
H9A H6A 2.9900 no 4_554
H9A H6B 3.5501 no 4_554
H9A H6C 3.5393 no 2_555
H9A H9B 2.8739 no 3_555
H9B C9 3.2060 no 3_555
H9B H6A 2.7221 no 2_545
H9B H7B 3.0583 no 1_545
H9B H9A 2.8739 no 3_555
H9B H9B 2.9111 no 3_555
H9B H9C 3.3135 no 3_555
H9C I1 3.5786 no 2_645
H9C I1 3.4607 no 4_554
H9C H6A 3.3381 no 4_554
H9C H6B 3.3872 no 4_554
H9C H7B 3.3411 no 1_545
H9C H9B 3.3135 no 3_555

loop_
_geom_torsion_atom_site_label_1
_geom_torsion_atom_site_label_2
_geom_torsion_atom_site_label_3
_geom_torsion_atom_site_label_4
_geom_torsion
_geom_torsion_publ_flag
I2 C1 C3 C2 -176.2(4) no
I2 C1 C3 C7 2.3(10) no
I2 C1 C5 C4 178.0(4) no
I2 C1 C5 C9 -2.5(9) no
C3 C1 C5 C4 0.8(11) no
C3 C1 C5 C9 -179.8(6) no
C5 C1 C3 C2 0.9(11) no
C5 C1 C3 C7 179.4(6) no
I1 C2 C3 C1 173.4(4) no
I1 C2 C3 C7 -5.1(9) no
I1 C2 C8 C4 -176.3(4) no
I1 C2 C8 C6 5.0(10) no
C3 C2 C8 C4 -2.9(11) no
C3 C2 C8 C6 178.3(6) no
C8 C2 C3 C1 0.2(11) no
C8 C2 C3 C7 -178.3(6) no
C5 C4 C8 C2 4.6(11) no
C5 C4 C8 C6 -176.5(6) no
C8 C4 C5 C1 -3.6(11) no
C8 C4 C5 C9 176.9(6) no
